data_2022898
loop_
_publ_author_name
'Rajendrakumar, Satyasree'
'Surampudi Venkata Sai Durga, Anuja'
'Balasubramanian, Sridhar'

_publ_section_title
;
 Strategic synthon approach in obtaining cocrystals and cocrystal
 polymorphs of a high-Z&#x2032; system deferiprone -- an anti-thalassemia
 drug
;
_journal_coeditor_code LO5093
_journal_issue 6
_journal_name_full 'Acta Crystallographica Section B Structural Science, Crystal Engineering and Materials'
_journal_page_first 946
_journal_page_last 964
_journal_paper_doi 10.1107/S205252062100980X
_journal_volume 77
_journal_year 2021
_chemical_formula_moiety 'C7 H9 N O2, 2(C6 H6 O3)'
_chemical_formula_sum 'C19 H21 N O8'
_chemical_formula_weight 391.37
_chemical_name_common 'Deferiprone-bis(Pyrogallol) (1:2)'
_space_group_crystal_system monoclinic
_space_group_IT_number 15
_space_group_name_Hall '-C 2yc'
_space_group_name_H-M_alt 'C 1 2/c 1'
_atom_sites_solution_hydrogens mixed
_audit_creation_method SHELXL-2018/3
_cell_angle_alpha 90
_cell_angle_beta 107.0808(5)
_cell_angle_gamma 90
_cell_formula_units_Z 8
_cell_length_a 28.0626(4)
_cell_length_b 9.27190(10)
_cell_length_c 14.6075(2)
_cell_measurement_reflns_used 9898
_cell_measurement_temperature 100(2)
_cell_measurement_theta_max 30.57
_cell_measurement_theta_min 2.62
_cell_volume 3633.13(8)
_computing_cell_refinement '<i>SAINT</i> (Bruker, 2016)'
_computing_data_collection '<i>APEX3</i> (Bruker, 2016)'
_computing_data_reduction 'Bruker SAINT'
_computing_molecular_graphics 'DIAMOND (Brandenburg & Putz, 2005)'
_computing_publication_material 'Bruker SHELXTL'
_computing_structure_refinement 'SHELXL-2018/3 (Sheldrick, 2018)'
_computing_structure_solution '<i>SHELXT</i> (Sheldrick, 2015)'
_diffrn_ambient_temperature 100(2)
_diffrn_measured_fraction_theta_full 0.995
_diffrn_measured_fraction_theta_max 0.996
_diffrn_measurement_device_type 'Bruker D8 QUEST PHOTON-100'
_diffrn_measurement_method '\w and \f'
_diffrn_radiation_type MoK\a
_diffrn_radiation_wavelength 0.71073
_diffrn_reflns_av_R_equivalents 0.0271
_diffrn_reflns_av_unetI/netI 0.0198
_diffrn_reflns_Laue_measured_fraction_full 0.995
_diffrn_reflns_Laue_measured_fraction_max 0.996
_diffrn_reflns_limit_h_max 34
_diffrn_reflns_limit_h_min -34
_diffrn_reflns_limit_k_max 11
_diffrn_reflns_limit_k_min -11
_diffrn_reflns_limit_l_max 18
_diffrn_reflns_limit_l_min -18
_diffrn_reflns_number 23872
_diffrn_reflns_point_group_measured_fraction_full 0.995
_diffrn_reflns_point_group_measured_fraction_max 0.996
_diffrn_reflns_theta_full 25.242
_diffrn_reflns_theta_max 26.249
_diffrn_reflns_theta_min 2.324
_diffrn_source microfocus
_exptl_absorpt_coefficient_mu 0.113
_exptl_absorpt_correction_T_max 0.7461
_exptl_absorpt_correction_T_min 0.6926
_exptl_absorpt_correction_type multi-scan
_exptl_absorpt_process_details 'SADABS, Bruker, 2016'
_exptl_crystal_colour colorless
_exptl_crystal_density_diffrn 1.431
_exptl_crystal_description needle
_exptl_crystal_F_000 1648
_exptl_crystal_size_max 0.320
_exptl_crystal_size_mid 0.180
_exptl_crystal_size_min 0.160
_refine_diff_density_max 0.434
_refine_diff_density_min -0.304
_refine_diff_density_rms 0.072
_refine_ls_extinction_method none
_refine_ls_goodness_of_fit_ref 1.046
_refine_ls_hydrogen_treatment mixed
_refine_ls_matrix_type full
_refine_ls_number_parameters 283
_refine_ls_number_reflns 3664
_refine_ls_number_restraints 0
_refine_ls_restrained_S_all 1.046
_refine_ls_R_factor_all 0.0379
_refine_ls_R_factor_gt 0.0350
_refine_ls_shift/su_max 0.001
_refine_ls_shift/su_mean 0.000
_refine_ls_structure_factor_coef Fsqd
_refine_ls_weighting_details 'w=1/[\s^2^(Fo^2^)+(0.0563P)^2^+2.7534P] where P=(Fo^2^+2Fc^2^)/3'
_refine_ls_weighting_scheme calc
_refine_ls_wR_factor_gt 0.0936
_refine_ls_wR_factor_ref 0.0967
_reflns_Friedel_coverage 0.000
_reflns_number_gt 3357
_reflns_number_total 3664
_reflns_threshold_expression 'I > 2\s(I)'
_cod_data_source_file lo5093sup1.cif
_cod_data_source_block KA803_0m_def-pyro_1_2
_cod_original_sg_symbol_H-M 'C 2/c'
_cod_database_code 2022898
_shelx_shelxl_version_number 2018/3
_shelx_space_group_comment
;
The symmetry employed for this shelxl refinement is uniquely defined
by the following loop, which should always be used as a source of
symmetry information in preference to the above space-group names.
They are only intended as comments.
;
_shelx_estimated_absorpt_t_min 0.965
_shelx_estimated_absorpt_t_max 0.982

loop_
_space_group_symop_operation_xyz
'x, y, z'
'-x, y, -z+1/2'
'x+1/2, y+1/2, z'
'-x+1/2, y+1/2, -z+1/2'
'-x, -y, -z'
'x, -y, z-1/2'
'-x+1/2, -y+1/2, -z'
'x+1/2, -y+1/2, z-1/2'

loop_
_atom_site_label
_atom_site_type_symbol
_atom_site_fract_x
_atom_site_fract_y
_atom_site_fract_z
_atom_site_U_iso_or_equiv
_atom_site_adp_type
_atom_site_occupancy
_atom_site_site_symmetry_order
_atom_site_calc_flag
_atom_site_refinement_flags_posn
_atom_site_refinement_flags_adp
_atom_site_refinement_flags_occupancy
_atom_site_disorder_assembly
_atom_site_disorder_group
C1 C 0.43916(4) -0.07673(12) 1.02071(8) 0.0132(2) Uani 1 1 d . . . . .
C2 C 0.44400(4) 0.07094(12) 1.02368(7) 0.0117(2) Uani 1 1 d . . . . .
C3 C 0.44137(4) 0.15283(12) 0.93988(7) 0.0113(2) Uani 1 1 d . . . . .
C4 C 0.43261(4) 0.07434(13) 0.85397(8) 0.0145(2) Uani 1 1 d . . . . .
H4 H 0.429760 0.123952 0.795703 0.017 Uiso 1 1 calc R U . . .
C5 C 0.42819(4) -0.07221(13) 0.85358(8) 0.0158(2) Uani 1 1 d . . . . .
H5 H 0.422651 -0.123025 0.794902 0.019 Uiso 1 1 calc R U . . .
C6 C 0.42792(4) -0.30550(13) 0.93044(9) 0.0205(3) Uani 1 1 d . . . . .
H6A H 0.418201 -0.336831 0.863421 0.031 Uiso 1 1 calc R U . . .
H6B H 0.402856 -0.337643 0.960631 0.031 Uiso 1 1 calc R U . . .
H6C H 0.460343 -0.347465 0.964452 0.031 Uiso 1 1 calc R U . . .
C7 C 0.44205(5) -0.16221(13) 1.10874(9) 0.0193(2) Uani 1 1 d . . . . .
H7A H 0.453893 -0.100239 1.165233 0.029 Uiso 1 1 calc R U . . .
H7B H 0.465237 -0.242826 1.113520 0.029 Uiso 1 1 calc R U . . .
H7C H 0.408913 -0.199693 1.105288 0.029 Uiso 1 1 calc R U . . .
O1 O 0.45241(3) 0.13873(9) 1.10948(5) 0.01534(18) Uani 1 1 d . . . . .
H1O H 0.4552(6) 0.230(2) 1.0988(12) 0.034(4) Uiso 1 1 d . . . . .
O2 O 0.44709(3) 0.29148(8) 0.94658(5) 0.01268(18) Uani 1 1 d . . . . .
N1 N 0.43149(3) -0.14677(10) 0.93469(7) 0.0144(2) Uani 1 1 d . . . . .
C8A C 0.41139(4) 0.45227(11) 0.73380(7) 0.0107(2) Uani 1 1 d . . . . .
C9A C 0.41208(4) 0.52017(11) 0.64935(7) 0.0107(2) Uani 1 1 d . . . . .
C10A C 0.36733(4) 0.55132(12) 0.57936(7) 0.0126(2) Uani 1 1 d . . . . .
C11A C 0.32198(4) 0.51724(13) 0.59421(8) 0.0159(2) Uani 1 1 d . . . . .
H11A H 0.291544 0.539665 0.546996 0.019 Uiso 1 1 calc R U . . .
C12A C 0.32171(4) 0.44987(13) 0.67907(8) 0.0168(2) Uani 1 1 d . . . . .
H12A H 0.290803 0.426236 0.689604 0.020 Uiso 1 1 calc R U . . .
C13A C 0.36601(4) 0.41654(12) 0.74881(8) 0.0142(2) Uani 1 1 d . . . . .
H13A H 0.365352 0.369731 0.806273 0.017 Uiso 1 1 calc R U . . .
O3A O 0.45640(3) 0.42227(8) 0.79924(5) 0.01282(18) Uani 1 1 d . . . . .
H2O H 0.4516(7) 0.374(2) 0.8531(13) 0.043(5) Uiso 1 1 d . . . . .
O4A O 0.45549(3) 0.56065(9) 0.63061(6) 0.01373(18) Uani 1 1 d . . . . .
H3O H 0.4815(7) 0.5131(19) 0.6648(13) 0.037(5) Uiso 1 1 d . . . . .
O5A O 0.36726(3) 0.61355(9) 0.49454(5) 0.01565(18) Uani 1 1 d . . . . .
H40 H 0.3971(7) 0.629(2) 0.4928(13) 0.039(5) Uiso 1 1 d . . . . .
C8B C 0.30615(4) 1.02767(13) 0.28780(8) 0.0172(2) Uani 1 1 d . . . . .
C9B C 0.30945(4) 0.94795(13) 0.37025(8) 0.0148(2) Uani 1 1 d . . . . .
C10B C 0.30958(4) 1.01835(13) 0.45470(8) 0.0171(2) Uani 1 1 d . . . . .
C11B C 0.30578(4) 1.16756(14) 0.45566(9) 0.0213(3) Uani 1 1 d . . . . .
H11B H 0.305663 1.216281 0.512810 0.026 Uiso 1 1 calc R U . . .
C12B C 0.30212(4) 1.24557(14) 0.37222(10) 0.0234(3) Uani 1 1 d . . . . .
H12B H 0.299365 1.347647 0.373056 0.028 Uiso 1 1 calc R U . . .
C13B C 0.30244(4) 1.17663(14) 0.28774(9) 0.0217(3) Uani 1 1 d . . . . .
H13B H 0.300172 1.230551 0.231318 0.026 Uiso 1 1 calc R U . . .
O3B O 0.30700(3) 0.95430(11) 0.20586(6) 0.0233(2) Uani 1 1 d . . . . .
H5O H 0.3088(7) 0.861(2) 0.2211(14) 0.047(5) Uiso 1 1 d . . . . .
O4B O 0.31178(3) 0.80175(9) 0.36250(6) 0.01821(19) Uani 1 1 d . . . . .
H6O H 0.3236(7) 0.760(2) 0.4197(15) 0.048(5) Uiso 1 1 d . . . . .
O5B O 0.31351(3) 0.92959(10) 0.53142(6) 0.0233(2) Uani 1 1 d . . . . .
H7O H 0.3116(7) 0.978(2) 0.5838(15) 0.049(5) Uiso 1 1 d . . . . .

loop_
_atom_site_aniso_label
_atom_site_aniso_U_11
_atom_site_aniso_U_22
_atom_site_aniso_U_33
_atom_site_aniso_U_23
_atom_site_aniso_U_13
_atom_site_aniso_U_12
C1 0.0099(5) 0.0151(5) 0.0152(5) 0.0005(4) 0.0047(4) 0.0009(4)
C2 0.0098(5) 0.0148(5) 0.0111(5) -0.0007(4) 0.0040(4) 0.0011(4)
C3 0.0079(5) 0.0137(5) 0.0127(5) 0.0006(4) 0.0038(4) 0.0014(4)
C4 0.0144(5) 0.0186(6) 0.0110(5) 0.0007(4) 0.0046(4) 0.0010(4)
C5 0.0138(5) 0.0199(6) 0.0136(5) -0.0043(4) 0.0037(4) 0.0007(4)
C6 0.0202(6) 0.0124(6) 0.0279(6) -0.0038(5) 0.0052(5) 0.0003(4)
C7 0.0232(6) 0.0159(6) 0.0209(6) 0.0050(4) 0.0099(5) 0.0015(5)
O1 0.0226(4) 0.0143(4) 0.0099(4) -0.0003(3) 0.0059(3) 0.0006(3)
O2 0.0149(4) 0.0119(4) 0.0120(4) 0.0008(3) 0.0051(3) -0.0004(3)
N1 0.0131(4) 0.0126(5) 0.0179(5) -0.0021(4) 0.0049(4) 0.0002(3)
C8A 0.0105(5) 0.0097(5) 0.0112(5) -0.0017(4) 0.0020(4) 0.0005(4)
C9A 0.0099(5) 0.0102(5) 0.0130(5) -0.0012(4) 0.0049(4) -0.0002(4)
C10A 0.0142(5) 0.0119(5) 0.0116(5) 0.0009(4) 0.0036(4) 0.0008(4)
C11A 0.0107(5) 0.0201(6) 0.0155(5) 0.0014(4) 0.0015(4) 0.0007(4)
C12A 0.0115(5) 0.0204(6) 0.0196(6) 0.0007(4) 0.0062(4) -0.0023(4)
C13A 0.0148(5) 0.0162(5) 0.0129(5) 0.0018(4) 0.0061(4) -0.0016(4)
O3A 0.0101(4) 0.0170(4) 0.0108(4) 0.0035(3) 0.0020(3) -0.0002(3)
O4A 0.0097(4) 0.0170(4) 0.0153(4) 0.0066(3) 0.0049(3) 0.0013(3)
O5A 0.0125(4) 0.0218(4) 0.0124(4) 0.0062(3) 0.0033(3) 0.0016(3)
C8B 0.0105(5) 0.0247(6) 0.0159(5) 0.0021(5) 0.0032(4) 0.0009(4)
C9B 0.0095(5) 0.0177(6) 0.0165(5) 0.0013(4) 0.0026(4) 0.0024(4)
C10B 0.0112(5) 0.0231(6) 0.0166(5) 0.0005(5) 0.0036(4) 0.0020(4)
C11B 0.0138(5) 0.0235(6) 0.0260(6) -0.0058(5) 0.0050(5) 0.0006(5)
C12B 0.0144(5) 0.0174(6) 0.0368(7) 0.0003(5) 0.0049(5) 0.0005(5)
C13B 0.0138(5) 0.0235(6) 0.0261(6) 0.0085(5) 0.0034(5) 0.0005(5)
O3B 0.0299(5) 0.0261(5) 0.0146(4) 0.0040(4) 0.0078(3) 0.0000(4)
O4B 0.0239(4) 0.0180(4) 0.0124(4) 0.0018(3) 0.0049(3) 0.0056(3)
O5B 0.0325(5) 0.0255(5) 0.0134(4) -0.0002(3) 0.0091(4) 0.0049(4)

loop_
_atom_type_symbol
_atom_type_description
_atom_type_scat_dispersion_real
_atom_type_scat_dispersion_imag
_atom_type_scat_source
C C 0.0033 0.0016 'International Tables Vol C Tables 4.2.6.8 and 6.1.1.4'
H H 0.0000 0.0000 'International Tables Vol C Tables 4.2.6.8 and 6.1.1.4'
N N 0.0061 0.0033 'International Tables Vol C Tables 4.2.6.8 and 6.1.1.4'
O O 0.0106 0.0060 'International Tables Vol C Tables 4.2.6.8 and 6.1.1.4'

loop_
_geom_angle_atom_site_label_1
_geom_angle_atom_site_label_2
_geom_angle_atom_site_label_3
_geom_angle
_geom_angle_site_symmetry_1
_geom_angle_site_symmetry_3
_geom_angle_publ_flag
N1 C1 C2 119.14(10) . . ?
N1 C1 C7 119.42(10) . . ?
C2 C1 C7 121.44(10) . . ?
O1 C2 C1 118.57(9) . . ?
O1 C2 C3 119.82(10) . . ?
C1 C2 C3 121.60(10) . . ?
O2 C3 C4 124.42(10) . . ?
O2 C3 C2 119.35(9) . . ?
C4 C3 C2 116.23(10) . . ?
C5 C4 C3 120.68(10) . . ?
C5 C4 H4 119.7 . . ?
C3 C4 H4 119.7 . . ?
N1 C5 C4 121.54(10) . . ?
N1 C5 H5 119.2 . . ?
C4 C5 H5 119.2 . . ?
N1 C6 H6A 109.5 . . ?
N1 C6 H6B 109.5 . . ?
H6A C6 H6B 109.5 . . ?
N1 C6 H6C 109.5 . . ?
H6A C6 H6C 109.5 . . ?
H6B C6 H6C 109.5 . . ?
C1 C7 H7A 109.5 . . ?
C1 C7 H7B 109.5 . . ?
H7A C7 H7B 109.5 . . ?
C1 C7 H7C 109.5 . . ?
H7A C7 H7C 109.5 . . ?
H7B C7 H7C 109.5 . . ?
C2 O1 H1O 106.6(11) . . ?
C5 N1 C1 120.80(10) . . ?
C5 N1 C6 119.15(10) . . ?
C1 N1 C6 120.03(10) . . ?
O3A C8A C9A 117.44(9) . . ?
O3A C8A C13A 122.65(9) . . ?
C9A C8A C13A 119.92(9) . . ?
O4A C9A C8A 122.93(9) . . ?
O4A C9A C10A 117.11(9) . . ?
C8A C9A C10A 119.95(9) . . ?
O5A C10A C11A 118.71(9) . . ?
O5A C10A C9A 120.84(9) . . ?
C11A C10A C9A 120.44(10) . . ?
C10A C11A C12A 119.13(10) . . ?
C10A C11A H11A 120.4 . . ?
C12A C11A H11A 120.4 . . ?
C11A C12A C13A 121.01(10) . . ?
C11A C12A H12A 119.5 . . ?
C13A C12A H12A 119.5 . . ?
C12A C13A C8A 119.55(10) . . ?
C12A C13A H13A 120.2 . . ?
C8A C13A H13A 120.2 . . ?
C8A O3A H2O 110.4(11) . . ?
C9A O4A H3O 112.8(12) . . ?
C10A O5A H40 110.9(12) . . ?
O3B C8B C13B 120.69(11) . . ?
O3B C8B C9B 118.27(11) . . ?
C13B C8B C9B 121.04(11) . . ?
O4B C9B C8B 116.64(10) . . ?
O4B C9B C10B 123.44(10) . . ?
C8B C9B C10B 119.91(11) . . ?
O5B C10B C11B 125.39(11) . . ?
O5B C10B C9B 114.93(10) . . ?
C11B C10B C9B 119.68(11) . . ?
C10B C11B C12B 119.61(11) . . ?
C10B C11B H11B 120.2 . . ?
C12B C11B H11B 120.2 . . ?
C13B C12B C11B 121.23(12) . . ?
C13B C12B H12B 119.4 . . ?
C11B C12B H12B 119.4 . . ?
C8B C13B C12B 118.51(11) . . ?
C8B C13B H13B 120.7 . . ?
C12B C13B H13B 120.7 . . ?
C8B O3B H5O 106.0(12) . . ?
C9B O4B H6O 111.4(13) . . ?
C10B O5B H7O 112.4(13) . . ?

loop_
_geom_bond_atom_site_label_1
_geom_bond_atom_site_label_2
_geom_bond_distance
_geom_bond_site_symmetry_2
_geom_bond_publ_flag
C1 N1 1.3741(14) . ?
C1 C2 1.3753(16) . ?
C1 C7 1.4924(15) . ?
C2 O1 1.3593(13) . ?
C2 C3 1.4238(15) . ?
C3 O2 1.2957(14) . ?
C3 C4 1.4084(15) . ?
C4 C5 1.3643(17) . ?
C4 H4 0.9500 . ?
C5 N1 1.3513(15) . ?
C5 H5 0.9500 . ?
C6 N1 1.4752(15) . ?
C6 H6A 0.9800 . ?
C6 H6B 0.9800 . ?
C6 H6C 0.9800 . ?
C7 H7A 0.9800 . ?
C7 H7B 0.9800 . ?
C7 H7C 0.9800 . ?
O1 H1O 0.872(19) . ?
C8A O3A 1.3701(12) . ?
C8A C9A 1.3901(15) . ?
C8A C13A 1.3940(15) . ?
C9A O4A 1.3769(12) . ?
C9A C10A 1.3969(15) . ?
C10A O5A 1.3662(13) . ?
C10A C11A 1.3888(15) . ?
C11A C12A 1.3901(16) . ?
C11A H11A 0.9500 . ?
C12A C13A 1.3909(16) . ?
C12A H12A 0.9500 . ?
C13A H13A 0.9500 . ?
O3A H2O 0.95(2) . ?
O4A H3O 0.872(19) . ?
O5A H40 0.858(19) . ?
C8B O3B 1.3831(15) . ?
C8B C13B 1.3850(18) . ?
C8B C9B 1.3928(16) . ?
C9B O4B 1.3634(14) . ?
C9B C10B 1.3947(16) . ?
C10B O5B 1.3684(15) . ?
C10B C11B 1.3880(18) . ?
C11B C12B 1.3950(19) . ?
C11B H11B 0.9500 . ?
C12B C13B 1.3920(19) . ?
C12B H12B 0.9500 . ?
C13B H13B 0.9500 . ?
O3B H5O 0.89(2) . ?
O4B H6O 0.89(2) . ?
O5B H7O 0.91(2) . ?

loop_
_geom_hbond_atom_site_label_D
_geom_hbond_atom_site_label_H
_geom_hbond_atom_site_label_A
_geom_hbond_distance_DH
_geom_hbond_distance_HA
_geom_hbond_distance_DA
_geom_hbond_angle_DHA
_geom_hbond_site_symmetry_A
_geom_hbond_publ_flag
O1 H1O O4A 0.872(19) 1.992(19) 2.8029(12) 154(2) 6_566 yes
O3A H2O O2 0.95(2) 1.60(2) 2.5498(10) 177(2) . yes
O4A H3O O3A 0.872(19) 1.868(19) 2.7059(11) 161(2) 2_656 yes
O5A H40 O2 0.858(19) 1.877(19) 2.6846(11) 156(2) 6_565 yes
O3B H5O O4B 0.89(2) 2.11(2) 2.6595(12) 119(2) . yes
O4B H6O O5A 0.89(2) 1.94(2) 2.7249(11) 146(2) . yes
O5B H7O O3B 0.91(2) 1.93(2) 2.8213(12) 169(2) 6_576 yes
C6 H6C O2 0.98 2.59 3.4416(14) 145 5_657 yes
C13A H13A O4B 0.95 2.49 3.2642(13) 139 6_566 yes

loop_
_geom_torsion_atom_site_label_1
_geom_torsion_atom_site_label_2
_geom_torsion_atom_site_label_3
_geom_torsion_atom_site_label_4
_geom_torsion
_geom_torsion_site_symmetry_1
_geom_torsion_site_symmetry_2
_geom_torsion_site_symmetry_3
_geom_torsion_site_symmetry_4
_geom_torsion_publ_flag
N1 C1 C2 O1 -178.89(9) . . . . ?
C7 C1 C2 O1 1.11(15) . . . . ?
N1 C1 C2 C3 -0.14(15) . . . . ?
C7 C1 C2 C3 179.86(9) . . . . ?
O1 C2 C3 O2 0.05(14) . . . . ?
C1 C2 C3 O2 -178.69(9) . . . . ?
O1 C2 C3 C4 179.91(9) . . . . ?
C1 C2 C3 C4 1.17(15) . . . . ?
O2 C3 C4 C5 178.42(10) . . . . ?
C2 C3 C4 C5 -1.43(15) . . . . ?
C3 C4 C5 N1 0.69(17) . . . . ?
C4 C5 N1 C1 0.43(16) . . . . ?
C4 C5 N1 C6 -178.18(10) . . . . ?
C2 C1 N1 C5 -0.69(15) . . . . ?
C7 C1 N1 C5 179.31(9) . . . . ?
C2 C1 N1 C6 177.90(9) . . . . ?
C7 C1 N1 C6 -2.10(15) . . . . ?
O3A C8A C9A O4A -1.61(15) . . . . ?
C13A C8A C9A O4A 178.86(10) . . . . ?
O3A C8A C9A C10A 178.97(9) . . . . ?
C13A C8A C9A C10A -0.56(15) . . . . ?
O4A C9A C10A O5A 2.79(15) . . . . ?
C8A C9A C10A O5A -177.76(9) . . . . ?
O4A C9A C10A C11A -178.29(10) . . . . ?
C8A C9A C10A C11A 1.16(16) . . . . ?
O5A C10A C11A C12A 178.05(10) . . . . ?
C9A C10A C11A C12A -0.90(17) . . . . ?
C10A C11A C12A C13A 0.05(17) . . . . ?
C11A C12A C13A C8A 0.55(17) . . . . ?
O3A C8A C13A C12A -179.79(10) . . . . ?
C9A C8A C13A C12A -0.29(16) . . . . ?
O3B C8B C9B O4B -1.93(15) . . . . ?
C13B C8B C9B O4B 178.50(10) . . . . ?
O3B C8B C9B C10B 178.90(10) . . . . ?
C13B C8B C9B C10B -0.67(16) . . . . ?
O4B C9B C10B O5B 1.57(15) . . . . ?
C8B C9B C10B O5B -179.32(9) . . . . ?
O4B C9B C10B C11B -178.31(10) . . . . ?
C8B C9B C10B C11B 0.81(16) . . . . ?
O5B C10B C11B C12B 179.81(10) . . . . ?
C9B C10B C11B C12B -0.33(17) . . . . ?
C10B C11B C12B C13B -0.30(17) . . . . ?
O3B C8B C13B C12B -179.51(10) . . . . ?
C9B C8B C13B C12B 0.05(17) . . . . ?
C11B C12B C13B C8B 0.44(17) . . . . ?

_cod_database_fobs_code 2022898
